data_1520070
loop_
_publ_author_name
'Zhang, Yuanyuan'
'MacIntosh, Alex D.'
'Wong, Janice L.'
'Bielinski, Elizabeth A.'
'Williard, Paul G.'
'Mercado, Brandon Q.'
'Hazari, Nilay'
'Bernskoetter, Wesley H.'

_publ_section_title
;
 Iron catalyzed CO2hydrogenation to formate enhanced by Lewis acid
 co-catalysts
;
_journal_issue 7
_journal_name_full 'Chem. Sci.'
_journal_page_first 4291
_journal_paper_doi 10.1039/C5SC01467K
_journal_volume 6
_journal_year 2015
_chemical_formula_sum 'C17 H44 B Fe N P2'
_chemical_formula_weight 391.13
_chemical_name_common wb13aug14
_chemical_name_systematic '(iPrPNMeP)Fe(H)BH4 '
_space_group_crystal_system monoclinic
_space_group_IT_number 15
_space_group_name_Hall '-C 2yc'
_space_group_name_H-M_alt 'C 1 2/c 1'
_symmetry_space_group_name_Hall '-C 2yc'
_symmetry_space_group_name_H-M 'C 1 2/c 1'
_atom_sites_solution_hydrogens mixed
_audit_update_record
;
2015-04-22 deposited with the CCDC.
2015-05-15 downloaded from the CCDC.
;
_cell_angle_alpha 90
_cell_angle_beta 121.335(3)
_cell_angle_gamma 90
_cell_formula_units_Z 8
_cell_length_a 31.925(3)
_cell_length_b 7.9680(8)
_cell_length_c 21.060(2)
_cell_measurement_reflns_used 9957
_cell_measurement_temperature 183.(2)
_cell_measurement_theta_max 25.5135
_cell_measurement_theta_min 2.2645
_cell_volume 4575.8(8)
_computing_cell_refinement 'SAINT V8.34A (Bruker AXS Inc., 2013)'
_computing_data_reduction 'SAINT V8.34A (Bruker AXS Inc., 2013)'
_computing_structure_refinement 'SHELXL-2014 (Sheldrick, 2014)'
_diffrn_ambient_temperature 183.(2)
_diffrn_detector_area_resol_mean 10.4167
_diffrn_measured_fraction_theta_full 0.978
_diffrn_measured_fraction_theta_max 0.978
_diffrn_radiation_wavelength 0.71073
_diffrn_reflns_av_R_equivalents 0.0560
_diffrn_reflns_av_unetI/netI 0.0465
_diffrn_reflns_limit_h_max 38
_diffrn_reflns_limit_h_min -36
_diffrn_reflns_limit_k_max 9
_diffrn_reflns_limit_k_min -9
_diffrn_reflns_limit_l_max 25
_diffrn_reflns_limit_l_min -25
_diffrn_reflns_number 30956
_diffrn_reflns_theta_full 25.55
_diffrn_reflns_theta_max 25.55
_diffrn_reflns_theta_min 1.96
_exptl_absorpt_coefficient_mu 0.797
_exptl_absorpt_correction_T_max 0.91
_exptl_absorpt_correction_T_min 0.79
_exptl_absorpt_correction_type multi-scan
_exptl_absorpt_process_details 'SADABS V2014/2 (Bruker AXS Inc.)'
_exptl_crystal_colour 'clear intense gold-bronze'
_exptl_crystal_density_diffrn 1.136
_exptl_crystal_density_method 'not measured'
_exptl_crystal_description brick
_exptl_crystal_F_000 1712
_exptl_crystal_size_max 0.280
_exptl_crystal_size_mid 0.220
_exptl_crystal_size_min 0.120
_refine_diff_density_max 2.944
_refine_diff_density_min -0.757
_refine_ls_extinction_method none
_refine_ls_goodness_of_fit_ref 0.997
_refine_ls_hydrogen_treatment mixed
_refine_ls_matrix_type full
_refine_ls_number_parameters 223
_refine_ls_number_reflns 4185
_refine_ls_number_restraints 1
_refine_ls_restrained_S_all 0.997
_refine_ls_R_factor_all 0.0996
_refine_ls_R_factor_gt 0.0718
_refine_ls_shift/su_max 0.000
_refine_ls_shift/su_mean 0.000
_refine_ls_structure_factor_coef Fsqd
_refine_ls_weighting_details 'w=1/[\s^2^(Fo^2^)+(0.1012P)^2^+44.4408P] where P=(Fo^2^+2Fc^2^)/3'
_refine_ls_weighting_scheme calc
_refine_ls_wR_factor_gt 0.1767
_refine_ls_wR_factor_ref 0.1962
_reflns_number_gt 3169
_reflns_number_total 4185
_reflns_threshold_expression 'I > 2\s(I)'
_cod_data_source_file c5sc01467k2.cif
_cod_data_source_block I
_cod_depositor_comments 'Adding full bibliography for 1520069--1520075.cif.'
_cod_database_code 1520070

loop_
_space_group_symop_operation_xyz
'x, y, z'
'-x, y, -z+1/2'
'x+1/2, y+1/2, z'
'-x+1/2, y+1/2, -z+1/2'
'-x, -y, -z'
'x, -y, z-1/2'
'-x+1/2, -y+1/2, -z'
'x+1/2, -y+1/2, z-1/2'

loop_
_atom_site_type_symbol
_atom_site_label
_atom_site_fract_x
_atom_site_fract_y
_atom_site_fract_z
_atom_site_U_iso_or_equiv
_atom_site_adp_type
_atom_site_calc_flag
_atom_site_refinement_flags_adp
_atom_site_refinement_flags_posn
_atom_site_occupancy
Fe Fe1 0.13498(2) 0.75288(8) 0.15954(3) 0.0148(2) Uani d . D 1
H H50 0.0783(17) 0.794(6) 0.113(3) 0.018 Uiso d U D 1
P P1 0.12611(4) 0.77196(14) 0.04932(6) 0.0157(3) Uani d . . 1
P P2 0.12779(5) 0.77729(15) 0.25670(7) 0.0193(3) Uani d . . 1
N N1 0.14209(14) 1.0127(5) 0.1641(2) 0.0204(9) Uani d . . 1
C C1 0.19515(18) 1.0556(6) 0.2046(3) 0.0285(12) Uani d . . 1
H H1A 0.2103 1.0054 0.1789 0.043 Uiso calc U R 1
H H1B 0.2111 1.0118 0.2554 0.043 Uiso calc U R 1
H H1C 0.199 1.1778 0.2061 0.043 Uiso calc U R 1
C C2 0.11698(19) 1.0904(6) 0.0881(3) 0.0287(12) Uani d . . 1
H H20 0.1271 1.2093 0.0924 0.034 Uiso calc U R 1
H H21 0.0811 1.0879 0.0665 0.034 Uiso calc U R 1
C C3 0.1292(2) 0.9992(6) 0.0367(3) 0.0292(12) Uani d . . 1
H H5 0.1625 1.0305 0.0485 0.035 Uiso calc U R 1
H H4 0.1055 1.0307 -0.0156 0.035 Uiso calc U R 1
C C4 0.1713(2) 0.6837(7) 0.0273(3) 0.0285(12) Uani d . . 1
H H12 0.1699 0.5587 0.0299 0.034 Uiso calc U R 1
C C5 0.1567(4) 0.7284(8) -0.0507(3) 0.070(3) Uani d . . 1
H H6 0.1654 0.8455 -0.0524 0.105 Uiso calc U R 1
H H8 0.1212 0.7138 -0.0836 0.105 Uiso calc U R 1
H H7 0.1739 0.655 -0.0672 0.105 Uiso calc U R 1
C C6 0.2238(2) 0.7384(7) 0.0857(3) 0.0364(14) Uani d . . 1
H H9 0.2473 0.6732 0.0791 0.055 Uiso calc U R 1
H H11 0.2297 0.7186 0.1356 0.055 Uiso calc U R 1
H H10 0.2279 0.8581 0.0795 0.055 Uiso calc U R 1
C C7 0.0672(2) 0.7004(8) -0.0320(3) 0.0370(14) Uani d . . 1
H H16 0.0685 0.7195 -0.0779 0.044 Uiso calc U R 1
C C8 0.0613(2) 0.5121(8) -0.0248(4) 0.0509(17) Uani d . . 1
H H13 0.0604 0.4908 0.0203 0.076 Uiso calc U R 1
H H15 0.089 0.4517 -0.0218 0.076 Uiso calc U R 1
H H14 0.0307 0.4731 -0.0683 0.076 Uiso calc U R 1
C C9 0.0225(2) 0.7955(8) -0.0404(3) 0.0435(15) Uani d . . 1
H H18 -0.0076 0.7512 -0.0833 0.065 Uiso calc U R 1
H H17 0.0255 0.9153 -0.048 0.065 Uiso calc U R 1
H H19 0.0211 0.7806 0.0047 0.065 Uiso calc U R 1
C C10 0.1186(2) 1.0934(6) 0.2025(3) 0.0281(12) Uani d . . 1
H H23 0.0825 1.0905 0.1691 0.034 Uiso calc U R 1
H H24 0.1288 1.2125 0.2128 0.034 Uiso calc U R 1
C C11 0.13271(19) 1.0056(6) 0.2753(3) 0.0265(11) Uani d . . 1
H H39 0.1103 1.0395 0.2923 0.032 Uiso calc U R 1
H H40 0.1667 1.0354 0.3144 0.032 Uiso calc U R 1
C C12 0.1731(2) 0.6870(7) 0.3495(3) 0.0286(12) Uani d . . 1
H H25 0.1714 0.5622 0.3437 0.034 Uiso calc U R 1
C C13 0.2253(2) 0.7397(7) 0.3734(3) 0.0370(14) Uani d . . 1
H H28 0.2299 0.8586 0.3872 0.056 Uiso calc U R 1
H H27 0.2307 0.722 0.3321 0.056 Uiso calc U R 1
H H26 0.2488 0.6721 0.4162 0.056 Uiso calc U R 1
C C14 0.1630(3) 0.7272(8) 0.4110(3) 0.0437(15) Uani d . . 1
H H29 0.1885 0.6761 0.4577 0.065 Uiso calc U R 1
H H31 0.1309 0.6822 0.3978 0.065 Uiso calc U R 1
H H30 0.1632 0.8491 0.4173 0.065 Uiso calc U R 1
C C15 0.0687(2) 0.7145(8) 0.2473(3) 0.0376(14) Uani d . . 1
H H35 0.0713 0.7377 0.2959 0.045 Uiso calc U R 1
C C16 0.0253(2) 0.8154(10) 0.1876(4) 0.0500(17) Uani d . . 1
H H36 0.0235 0.8027 0.14 0.075 Uiso calc U R 1
H H37 0.0297 0.9342 0.2017 0.075 Uiso calc U R 1
H H38 -0.0051 0.7741 0.1829 0.075 Uiso calc U R 1
C C17 0.0612(2) 0.5250(9) 0.2332(4) 0.0525(17) Uani d . . 1
H H32 0.0295 0.4925 0.2263 0.079 Uiso calc U R 1
H H34 0.0875 0.4646 0.276 0.079 Uiso calc U R 1
H H33 0.0619 0.4967 0.1885 0.079 Uiso calc U R 1
B B1 0.1770(2) 0.5366(7) 0.1926(3) 0.0231(12) Uani d . . 1
H H41 0.1896(19) 0.470(7) 0.159(3) 0.035 Uiso d U . 1
H H42 0.1295(19) 0.551(7) 0.156(3) 0.035 Uiso d U . 1
H H43 0.1875(19) 0.466(7) 0.242(3) 0.035 Uiso d U . 1
H H44 0.193(2) 0.686(7) 0.205(3) 0.035 Uiso d U . 1

loop_
_atom_site_aniso_label
_atom_site_aniso_U_11
_atom_site_aniso_U_22
_atom_site_aniso_U_33
_atom_site_aniso_U_12
_atom_site_aniso_U_13
_atom_site_aniso_U_23
Fe1 0.0149(4) 0.0146(4) 0.0152(4) -0.0009(3) 0.0080(3) -0.0004(2)
P1 0.0184(6) 0.0166(6) 0.0142(6) 0.0027(5) 0.0099(5) 0.0015(4)
P2 0.0204(6) 0.0236(7) 0.0160(6) -0.0002(5) 0.0109(5) -0.0013(5)
N1 0.017(2) 0.019(2) 0.023(2) 0.0030(16) 0.0085(17) 0.0003(16)
C1 0.022(3) 0.018(2) 0.040(3) -0.003(2) 0.012(2) 0.001(2)
C2 0.034(3) 0.021(3) 0.030(3) 0.009(2) 0.015(2) 0.010(2)
C3 0.037(3) 0.023(3) 0.031(3) 0.005(2) 0.020(2) 0.008(2)
C4 0.039(3) 0.026(3) 0.036(3) 0.004(2) 0.030(3) -0.001(2)
C5 0.147(8) 0.035(4) 0.016(3) -0.034(4) 0.035(4) 0.001(2)
C6 0.034(3) 0.041(3) 0.048(3) 0.007(3) 0.031(3) 0.008(3)
C7 0.033(3) 0.051(4) 0.016(2) 0.001(3) 0.006(2) -0.002(2)
C8 0.032(3) 0.039(4) 0.052(4) -0.009(3) 0.001(3) -0.015(3)
C9 0.022(3) 0.057(4) 0.032(3) 0.010(3) 0.000(2) 0.000(3)
C10 0.032(3) 0.022(3) 0.034(3) 0.008(2) 0.020(2) -0.001(2)
C11 0.032(3) 0.027(3) 0.023(3) 0.008(2) 0.015(2) -0.004(2)
C12 0.039(3) 0.026(3) 0.016(2) 0.003(2) 0.011(2) -0.001(2)
C13 0.033(3) 0.043(3) 0.021(3) 0.007(3) 0.004(2) 0.001(2)
C14 0.057(4) 0.051(4) 0.025(3) 0.000(3) 0.023(3) -0.002(3)
C15 0.028(3) 0.062(4) 0.033(3) -0.005(3) 0.023(3) -0.001(3)
C16 0.026(3) 0.084(5) 0.047(4) 0.003(3) 0.024(3) -0.001(4)
C17 0.043(4) 0.061(4) 0.058(4) -0.021(3) 0.030(3) -0.005(3)
B1 0.027(3) 0.019(3) 0.023(3) 0.004(2) 0.013(2) 0.002(2)

loop_
_atom_type_symbol
_atom_type_description
_atom_type_scat_dispersion_real
_atom_type_scat_dispersion_imag
_atom_type_scat_source
C C 0.0033 0.0016 'International Tables Vol C Tables 4.2.6.8 and 6.1.1.4'
H H 0.0000 0.0000 'International Tables Vol C Tables 4.2.6.8 and 6.1.1.4'
N N 0.0061 0.0033 'International Tables Vol C Tables 4.2.6.8 and 6.1.1.4'
B B 0.0013 0.0007 'International Tables Vol C Tables 4.2.6.8 and 6.1.1.4'
P P 0.1023 0.0942 'International Tables Vol C Tables 4.2.6.8 and 6.1.1.4'
Fe Fe 0.3463 0.8444 'International Tables Vol C Tables 4.2.6.8 and 6.1.1.4'

loop_
_geom_angle_atom_site_label_1
_geom_angle_atom_site_label_2
_geom_angle_atom_site_label_3
_geom_angle
B1 Fe1 N1 141.02(19)
B1 Fe1 P2 97.17(16)
N1 Fe1 P2 85.99(11)
B1 Fe1 P1 96.77(16)
N1 Fe1 P1 86.04(11)
P2 Fe1 P1 165.34(5)
B1 Fe1 H50 135.5(17)
N1 Fe1 H50 83.5(17)
P2 Fe1 H50 85.2(16)
P1 Fe1 H50 81.7(16)
B1 Fe1 H42 38.9(18)
N1 Fe1 H42 179.9(19)
P2 Fe1 H42 94.1(17)
P1 Fe1 H42 93.9(17)
H50 Fe1 H42 97.(2)
B1 Fe1 H44 38.(2)
N1 Fe1 H44 103.(2)
P2 Fe1 H44 96.3(18)
P1 Fe1 H44 97.5(18)
H50 Fe1 H44 173.(3)
H42 Fe1 H44 77.(3)
C3 P1 C7 105.9(3)
C3 P1 C4 103.2(2)
C7 P1 C4 101.4(2)
C3 P1 Fe1 103.54(17)
C7 P1 Fe1 117.84(19)
C4 P1 Fe1 123.09(17)
C11 P2 C15 104.9(3)
C11 P2 C12 102.9(2)
C15 P2 C12 101.4(3)
C11 P2 Fe1 104.32(16)
C15 P2 Fe1 118.13(19)
C12 P2 Fe1 123.02(17)
C1 N1 C2 109.5(4)
C1 N1 C10 109.4(4)
C2 N1 C10 104.9(4)
C1 N1 Fe1 108.6(3)
C2 N1 Fe1 112.1(3)
C10 N1 Fe1 112.2(3)
N1 C1 H1A 109.5
N1 C1 H1B 109.5
H1A C1 H1B 109.5
N1 C1 H1C 109.5
H1A C1 H1C 109.5
H1B C1 H1C 109.5
N1 C2 C3 111.8(4)
N1 C2 H20 109.3
C3 C2 H20 109.3
N1 C2 H21 109.3
C3 C2 H21 109.3
H20 C2 H21 107.9
C2 C3 P1 108.4(3)
C2 C3 H5 110.0
P1 C3 H5 110.0
C2 C3 H4 110.0
P1 C3 H4 110.0
H5 C3 H4 108.4
C5 C4 C6 113.4(5)
C5 C4 P1 110.0(5)
C6 C4 P1 110.9(4)
C5 C4 H12 107.4
C6 C4 H12 107.4
P1 C4 H12 107.4
C4 C5 H6 109.5
C4 C5 H8 109.5
H6 C5 H8 109.5
C4 C5 H7 109.5
H6 C5 H7 109.5
H8 C5 H7 109.5
C4 C6 H9 109.5
C4 C6 H11 109.5
H9 C6 H11 109.5
C4 C6 H10 109.5
H9 C6 H10 109.5
H11 C6 H10 109.5
C8 C7 C9 109.8(5)
C8 C7 P1 109.2(4)
C9 C7 P1 112.8(4)
C8 C7 H16 108.3
C9 C7 H16 108.3
P1 C7 H16 108.3
C7 C8 H13 109.5
C7 C8 H15 109.5
H13 C8 H15 109.5
C7 C8 H14 109.5
H13 C8 H14 109.5
H15 C8 H14 109.5
C7 C9 H18 109.5
C7 C9 H17 109.5
H18 C9 H17 109.5
C7 C9 H19 109.5
H18 C9 H19 109.5
H17 C9 H19 109.5
N1 C10 C11 112.1(4)
N1 C10 H23 109.2
C11 C10 H23 109.2
N1 C10 H24 109.2
C11 C10 H24 109.2
H23 C10 H24 107.9
C10 C11 P2 106.9(3)
C10 C11 H39 110.3
P2 C11 H39 110.3
C10 C11 H40 110.3
P2 C11 H40 110.3
H39 C11 H40 108.6
C14 C12 C13 109.8(4)
C14 C12 P2 114.7(4)
C13 C12 P2 110.9(4)
C14 C12 H25 107.0
C13 C12 H25 107.0
P2 C12 H25 107.0
C12 C13 H28 109.5
C12 C13 H27 109.5
H28 C13 H27 109.5
C12 C13 H26 109.5
H28 C13 H26 109.5
H27 C13 H26 109.5
C12 C14 H29 109.5
C12 C14 H31 109.5
H29 C14 H31 109.5
C12 C14 H30 109.5
H29 C14 H30 109.5
H31 C14 H30 109.5
C16 C15 C17 112.1(5)
C16 C15 P2 112.4(4)
C17 C15 P2 109.4(4)
C16 C15 H35 107.6
C17 C15 H35 107.6
P2 C15 H35 107.6
C15 C16 H36 109.5
C15 C16 H37 109.5
H36 C16 H37 109.5
C15 C16 H38 109.5
H36 C16 H38 109.5
H37 C16 H38 109.5
C15 C17 H32 109.5
C15 C17 H34 109.5
H32 C17 H34 109.5
C15 C17 H33 109.5
H32 C17 H33 109.5
H34 C17 H33 109.5
Fe1 B1 H41 125.(3)
Fe1 B1 H42 51.(2)
H41 B1 H42 111.(4)
Fe1 B1 H43 125.(3)
H41 B1 H43 109.(4)
H42 B1 H43 108.(4)
Fe1 B1 H44 53.(2)
H41 B1 H44 111.(4)
H42 B1 H44 105.(3)
H43 B1 H44 113.(4)

loop_
_geom_bond_atom_site_label_1
_geom_bond_atom_site_label_2
_geom_bond_distance
Fe1 B1 2.070(6)
Fe1 N1 2.079(4)
Fe1 P2 2.1832(13)
Fe1 P1 2.1927(13)
Fe1 H50 1.58(5)
Fe1 H42 1.61(6)
Fe1 H44 1.66(5)
P1 C3 1.840(5)
P1 C7 1.855(5)
P1 C4 1.868(5)
P2 C11 1.850(5)
P2 C15 1.860(5)
P2 C12 1.867(5)
N1 C1 1.487(6)
N1 C2 1.501(6)
N1 C10 1.503(6)
C1 H1A 0.98
C1 H1B 0.98
C1 H1C 0.98
C2 C3 1.514(7)
C2 H20 0.99
C2 H21 0.99
C3 H5 0.99
C3 H4 0.99
C4 C5 1.499(7)
C4 C6 1.539(8)
C4 H12 1.0
C5 H6 0.98
C5 H8 0.98
C5 H7 0.98
C6 H9 0.98
C6 H11 0.98
C6 H10 0.98
C7 C8 1.530(8)
C7 C9 1.545(8)
C7 H16 1.0
C8 H13 0.98
C8 H15 0.98
C8 H14 0.98
C9 H18 0.98
C9 H17 0.98
C9 H19 0.98
C10 C11 1.525(7)
C10 H23 0.99
C10 H24 0.99
C11 H39 0.99
C11 H40 0.99
C12 C14 1.523(7)
C12 C13 1.529(8)
C12 H25 1.0
C13 H28 0.98
C13 H27 0.98
C13 H26 0.98
C14 H29 0.98
C14 H31 0.98
C14 H30 0.98
C15 C16 1.528(9)
C15 C17 1.533(9)
C15 H35 1.0
C16 H36 0.98
C16 H37 0.98
C16 H38 0.98
C17 H32 0.98
C17 H34 0.98
C17 H33 0.98
B1 H41 1.11(5)
B1 H42 1.30(5)
B1 H43 1.08(5)
B1 H44 1.27(6)

loop_
_geom_torsion_atom_site_label_1
_geom_torsion_atom_site_label_2
_geom_torsion_atom_site_label_3
_geom_torsion_atom_site_label_4
_geom_torsion
C1 N1 C2 C3 73.8(5)
C10 N1 C2 C3 -168.9(4)
Fe1 N1 C2 C3 -46.9(5)
N1 C2 C3 P1 43.6(5)
C7 P1 C3 C2 103.1(4)
C4 P1 C3 C2 -150.8(4)
Fe1 P1 C3 C2 -21.5(4)
C3 P1 C4 C5 -59.7(4)
C7 P1 C4 C5 49.7(4)
Fe1 P1 C4 C5 -175.8(3)
C3 P1 C4 C6 66.6(4)
C7 P1 C4 C6 176.1(4)
Fe1 P1 C4 C6 -49.5(4)
C3 P1 C7 C8 -178.8(4)
C4 P1 C7 C8 73.8(5)
Fe1 P1 C7 C8 -63.6(5)
C3 P1 C7 C9 -56.5(5)
C4 P1 C7 C9 -163.9(4)
Fe1 P1 C7 C9 58.7(5)
C1 N1 C10 C11 -73.6(5)
C2 N1 C10 C11 169.0(4)
Fe1 N1 C10 C11 47.1(5)
N1 C10 C11 P2 -44.5(5)
C15 P2 C11 C10 -101.8(4)
C12 P2 C11 C10 152.4(3)
Fe1 P2 C11 C10 23.0(4)
C11 P2 C12 C14 59.6(5)
C15 P2 C12 C14 -48.7(5)
Fe1 P2 C12 C14 176.4(3)
C11 P2 C12 C13 -65.5(4)
C15 P2 C12 C13 -173.9(4)
Fe1 P2 C12 C13 51.3(4)
C11 P2 C15 C16 56.0(5)
C12 P2 C15 C16 162.7(4)
Fe1 P2 C15 C16 -59.7(5)
C11 P2 C15 C17 -178.8(4)
C12 P2 C15 C17 -72.0(4)
Fe1 P2 C15 C17 65.6(5)
